data_2007199
loop_
_publ_author_name
'Kubiak, Ryszard'
'Razik, Mariola'

_publ_contact_author
; Dr Ryszard Kubiak
  W. Trzebiatowski Institute of Low Temperature and Structure Research
  Polish Academy of Sciences
  50--950 Wroc\/law
  P.O. Box 937
  Poland
;
_publ_section_title
;
 (Phthalocyaninato)antimony Iodide
;
_journal_issue 4
_journal_name_full 'Acta Crystallographica Section C'
_journal_page_first 483
_journal_page_last 485
_journal_paper_doi 10.1107/S0108270197016867
_journal_volume 54
_journal_year 1998
_chemical_formula_analytical 'C32 H16 N8 Sb I'
_chemical_formula_moiety '[(C32 H16 N8) Sb]I'
_chemical_formula_sum 'C32 H16 I N8 Sb'
_chemical_formula_weight 761.18
_chemical_name_systematic
;
 ?
;
_space_group_IT_number 2
_symmetry_cell_setting triclinic
_symmetry_space_group_name_Hall '-P 1'
_symmetry_space_group_name_H-M 'P -1'
_audit_creation_method SHELXL
_cell_angle_alpha 86.17(3)
_cell_angle_beta 81.83(3)
_cell_angle_gamma 76.31(3)
_cell_formula_units_Z 2
_cell_length_a 10.458(2)
_cell_length_b 10.925(2)
_cell_length_c 12.097(2)
_cell_measurement_reflns_used 30
_cell_measurement_temperature 293(2)
_cell_measurement_theta_max 13
_cell_measurement_theta_min 7
_cell_volume 1328.4(5)
_computing_cell_refinement 'Kuma (1995) diffractometer software'
_computing_data_collection 'Kuma (1995) diffractometer software'
_computing_data_reduction 'Kuma (1995) diffractometer software'
_computing_molecular_graphics SHELXTL/PC
_computing_publication_material SHELXL93
_computing_structure_refinement 'SHELXL93 (Sheldrick, 1993)'
_computing_structure_solution 'SHELXTL/PC (Sheldrick, 1990)'
_diffrn_ambient_temperature 293(2)
_diffrn_measurement_device 'Kuma KM--4 diffractometer'
_diffrn_measurement_method \w--2\q
_diffrn_radiation_monochromator graphite
_diffrn_radiation_source 'fine-focus sealed tube'
_diffrn_radiation_type MoK\a
_diffrn_radiation_wavelength 0.71073
_diffrn_reflns_av_R_equivalents 0.0335
_diffrn_reflns_av_sigmaI/netI 0.0663
_diffrn_reflns_limit_h_max 14
_diffrn_reflns_limit_h_min -14
_diffrn_reflns_limit_k_max 15
_diffrn_reflns_limit_k_min -15
_diffrn_reflns_limit_l_max 16
_diffrn_reflns_limit_l_min -16
_diffrn_reflns_number 12122
_diffrn_reflns_theta_max 30.06
_diffrn_reflns_theta_min 3.0
_diffrn_standards_decay_% 1.5
_diffrn_standards_interval_count 50
_diffrn_standards_number 2
_exptl_absorpt_coefficient_mu 2.241
_exptl_absorpt_correction_T_max 0.914
_exptl_absorpt_correction_T_min 0.707
_exptl_absorpt_correction_type '\y scan'
_exptl_absorpt_process_details '(Sheldrick, 1990)'
_exptl_crystal_colour black--violet
_exptl_crystal_density_diffrn 1.903
_exptl_crystal_density_meas ?
_exptl_crystal_description plate
_exptl_crystal_F_000 736
_exptl_crystal_size_max 0.319
_exptl_crystal_size_mid 0.192
_exptl_crystal_size_min 0.040
_refine_diff_density_max 0.806
_refine_diff_density_min -0.865
_refine_ls_extinction_method none
_refine_ls_goodness_of_fit_all 0.985
_refine_ls_goodness_of_fit_obs 1.081
_refine_ls_hydrogen_treatment refall
_refine_ls_matrix_type full
_refine_ls_number_parameters 443
_refine_ls_number_reflns 6960
_refine_ls_number_restraints 0
_refine_ls_restrained_S_all 0.985
_refine_ls_restrained_S_obs 1.081
_refine_ls_R_factor_all 0.0862
_refine_ls_R_factor_obs .0387
_refine_ls_shift/esd_max 0.001
_refine_ls_shift/esd_mean 0.000
_refine_ls_structure_factor_coef Fsqd
_refine_ls_weighting_details 'w = 1/[\s^2^(Fo^2^)+(0.0463P)^2^] where P=(Fo^2^+2Fc^2^)/3'
_refine_ls_weighting_scheme calc
_refine_ls_wR_factor_all 0.1001
_refine_ls_wR_factor_obs .0859
_reflns_number_observed 4411
_reflns_number_total 6960
_reflns_observed_criterion >2sigma(I)
_cod_data_source_file sk1152.cif
_cod_data_source_block global
_cod_depositor_comments
;
The following automatic conversions were performed:

'_exptl_crystal_density_meas' value 'not measured' was changed to '?'
- the value is perceived as not measured.

Automatic conversion script
Id: cif_fix_values 3008 2015-01-20 13:52:24Z robertas 

The following automatic conversions were performed:

'_refine_ls_weighting_scheme' value 'calc w =
1/[\s^2^(Fo^2^)+(0.0463P)^2^] where P=(Fo^2^+2Fc^2^)/3' was changed
to 'calc'. New tag '_refine_ls_weighting_details' was created. The
value of the new tag was set to 'w = 1/[\s^2^(Fo^2^)+(0.0463P)^2^]
where P=(Fo^2^+2Fc^2^)/3'.

Automatic conversion script
Id: cif_fix_values 3143 2015-03-26 13:38:13Z robertas 
;
_cod_original_cell_volume 1328.4(4)
_cod_original_formula_sum 'C32 H16 N8 Sb I'
_cod_database_code 2007199

loop_
_symmetry_equiv_pos_as_xyz
'x, y, z'
'-x, -y, -z'

loop_
_atom_site_aniso_label
_atom_site_aniso_U_11
_atom_site_aniso_U_22
_atom_site_aniso_U_33
_atom_site_aniso_U_12
_atom_site_aniso_U_13
_atom_site_aniso_U_23
I1 .0589(2) .0469(2) .0519(2) -.0190(2) .0006(2) -.0060(2)
Sb1 .0409(2) .0367(2) .0318(2) -.01035(13) -.00737(12) -.00022(12)
N1 .042(2) .041(2) .030(2) -.012(2) -.007(2) -.001(2)
N2 .055(2) .041(2) .035(2) -.016(2) -.009(2) -.001(2)
N3 .042(2) .045(2) .035(2) -.011(2) -.009(2) -.002(2)
N4 .042(2) .048(2) .043(2) -.005(2) -.014(2) .001(2)
N5 .038(2) .045(2) .036(2) -.009(2) -.007(2) -.003(2)
N6 .043(2) .043(2) .034(2) -.009(2) -.004(2) -.003(2)
N7 .038(2) .041(2) .031(2) -.007(2) -.0057(15) -.0019(15)
N8 .040(2) .047(2) .034(2) -.011(2) -.006(2) -.004(2)
C1 .041(2) .039(2) .039(2) -.012(2) -.007(2) .002(2)
C2 .044(3) .043(3) .033(2) -.010(2) .002(2) -.002(2)
C3 .048(3) .060(3) .038(3) -.012(2) -.001(2) -.007(2)
C4 .049(3) .056(3) .060(3) -.007(3) .005(3) -.002(3)
C5 .067(4) .046(3) .044(3) -.011(3) .007(3) -.010(2)
C6 .060(3) .045(3) .041(3) -.015(2) -.007(2) -.004(2)
C7 .050(3) .034(2) .038(2) -.011(2) -.005(2) -.002(2)
C8 .053(3) .034(2) .032(2) -.016(2) -.008(2) -.002(2)
C9 .053(3) .039(2) .042(2) -.017(2) -.013(2) -.002(2)
C10 .053(3) .043(3) .039(2) -.018(2) -.014(2) .003(2)
C11 .065(4) .057(3) .045(3) -.019(3) -.015(3) -.009(2)
C12 .095(5) .073(4) .049(3) -.026(4) -.037(3) -.005(3)
C13 .072(4) .073(4) .054(3) -.019(3) -.035(3) -.002(3)
C14 .055(3) .057(3) .062(3) -.015(3) -.026(3) .004(3)
C15 .056(3) .042(3) .040(2) -.017(2) -.022(2) .005(2)
C16 .048(3) .042(2) .040(2) -.011(2) -.015(2) .005(2)
C17 .042(3) .042(3) .044(3) -.006(2) -.011(2) .000(2)
C18 .043(3) .044(3) .046(3) -.012(2) -.007(2) .003(2)
C19 .039(3) .051(3) .059(3) -.007(2) -.009(2) -.002(2)
C20 .038(3) .060(3) .073(4) -.005(2) -.003(3) -.006(3)
C21 .053(3) .052(3) .066(4) -.006(3) .008(3) -.010(3)
C22 .049(3) .048(3) .051(3) -.005(2) -.004(2) -.010(2)
C23 .039(2) .039(2) .046(3) -.008(2) -.005(2) .002(2)
C24 .040(2) .042(2) .038(2) -.008(2) -.004(2) .000(2)
C25 .044(3) .037(2) .037(2) -.015(2) -.008(2) -.002(2)
C26 .047(3) .039(2) .035(2) -.011(2) -.007(2) -.004(2)
C27 .056(3) .054(3) .034(2) -.009(3) -.006(2) -.006(2)
C28 .076(4) .057(3) .031(2) -.013(3) -.015(3) .002(2)
C29 .059(3) .062(3) .046(3) -.011(3) -.020(3) .001(3)
C30 .041(3) .056(3) .041(3) -.010(2) -.009(2) -.002(2)
C31 .041(2) .046(3) .035(2) -.013(2) -.008(2) .001(2)
C32 .040(2) .042(2) .039(2) -.014(2) -.009(2) .001(2)

loop_
_atom_site_label
_atom_site_fract_x
_atom_site_fract_y
_atom_site_fract_z
_atom_site_U_iso_or_equiv
_atom_site_thermal_displace_type
_atom_site_calc_flag
_atom_site_refinement_flags
_atom_site_occupancy
_atom_site_disorder_group
_atom_site_type_symbol
I1 .08350(4) .42595(3) .31839(3) .05202(11) Uani d . 1 . I
Sb1 .13259(3) .66666(3) .46445(2) .03599(9) Uani d . 1 . Sb
N1 -.0074(4) .8412(4) .5235(3) .0372(8) Uani d . 1 . N
N2 .0680(4) .8637(4) .7003(3) .0424(9) Uani d . 1 . N
N3 .2481(4) .7482(4) .5704(3) .0400(9) Uani d . 1 . N
N4 .4734(4) .6528(4) .4917(3) .0446(9) Uani d . 1 . N
N5 .3207(4) .6664(4) .3546(3) .0395(8) Uani d . 1 . N
N6 .2490(4) .6723(4) .1717(3) .0401(9) Uani d . 1 . N
N7 .0636(4) .7591(4) .3093(3) .0368(8) Uani d . 1 . N
N8 -.1595(4) .8651(4) .3847(3) .0400(9) Uani d . 1 . N
C1 -.1295(5) .8813(4) .4847(4) .0391(10) Uani d . 1 . C
C2 -.2252(5) .9480(5) .5705(4) .0409(10) Uani d . 1 . C
C3 -.3590(5) 1.0054(5) .5714(4) .0492(12) Uani d . 1 . C
C4 -.4264(6) 1.0587(6) .6691(5) .0572(14) Uani d . 1 . C
C5 -.3612(6) 1.0578(5) .7626(5) .0537(13) Uani d . 1 . C
C6 -.2284(6) 1.0041(5) .7603(4) .0481(12) Uani d . 1 . C
C7 -.1594(5) .9472(4) .6631(4) .0406(10) Uani d . 1 . C
C8 -.0233(5) .8811(4) .6324(4) .0385(10) Uani d . 1 . C
C9 .1930(5) .8068(4) .6700(4) .0427(11) Uani d . 1 . C
C10 .2970(5) .7988(5) .7394(4) .0431(11) Uani d . 1 . C
C11 .2976(7) .8404(6) .8453(5) .0536(13) Uani d . 1 . C
C12 .4156(8) .8179(6) .8862(5) .068(2) Uani d . 1 . C
C13 .5348(7) .7557(6) .8243(5) .063(2) Uani d . 1 . C
C14 .5358(6) .7164(6) .7202(5) .0564(14) Uani d . 1 . C
C15 .4157(5) .7373(5) .6775(4) .0436(11) Uani d . 1 . C
C16 .3816(5) .7053(5) .5719(4) .0423(11) Uani d . 1 . C
C17 .4452(5) .6389(5) .3910(4) .0426(10) Uani d . 1 . C
C18 .5462(5) .6026(5) .2966(4) .0441(11) Uani d . 1 . C
C19 .6852(5) .5658(5) .2867(5) .0495(12) Uani d . 1 . C
C20 .7534(6) .5383(6) .1827(5) .0584(14) Uani d . 1 . C
C21 .6867(6) .5478(6) .0884(5) .0591(14) Uani d . 1 . C
C22 .5508(5) .5861(5) .0976(5) .0498(12) Uani d . 1 . C
C23 .4810(5) .6099(4) .2035(4) .0417(10) Uani d . 1 . C
C24 .3401(5) .6514(4) .2406(4) .0401(10) Uani d . 1 . C
C25 .1227(5) .7213(4) .2034(4) .0382(10) Uani d . 1 . C
C26 .0229(5) .7504(4) .1283(4) .0400(10) Uani d . 1 . C
C27 .0299(6) .7315(5) .0154(4) .0485(12) Uani d . 1 . C
C28 -.0858(6) .7697(5) -.0320(4) .0542(14) Uani d . 1 . C
C29 -.2055(6) .8267(6) .0288(5) .0550(14) Uani d . 1 . C
C30 -.2121(5) .8468(5) .1417(4) .0460(11) Uani d . 1 . C
C31 -.0963(5) .8062(5) .1906(4) .0398(10) Uani d . 1 . C
C32 -.0686(5) .8123(4) .3036(4) .0391(10) Uani d . 1 . C
H3 -.394(5) 1.015(4) .505(4) .034(12) Uiso d . 1 . H
H4 -.514(6) 1.091(5) .685(4) .050(15) Uiso d . 1 . H
H5 -.408(6) 1.107(6) .821(5) .061(17) Uiso d . 1 . H
H6 -.178(6) 1.003(6) .816(5) .069(19) Uiso d . 1 . H
H11 .221(5) .880(4) .878(4) .026(12) Uiso d . 1 . H
H12 .410(5) .822(5) .965(5) .047(14) Uiso d . 1 . H
H13 .602(6) .758(6) .867(5) .063(17) Uiso d . 1 . H
H14 .619(5) .681(5) .677(4) .042(14) Uiso d . 1 . H
H19 .729(6) .581(6) .346(5) .064(18) Uiso d . 1 . H
H20 .841(6) .519(5) .173(4) .050(15) Uiso d . 1 . H
H21 .746(6) .530(5) .014(5) .054(15) Uiso d . 1 . H
H22 .500(5) .593(5) .034(4) .049(15) Uiso d . 1 . H
H27 .106(5) .696(5) -.025(4) .034(13) Uiso d . 1 . H
H28 -.081(6) .753(6) -.105(5) .061(17) Uiso d . 1 . H
H29 -.279(5) .851(5) -.010(4) .048(15) Uiso d . 1 . H
H30 -.285(5) .882(5) .176(4) .047(16) Uiso d . 1 . H

loop_
_atom_type_symbol
_atom_type_description
_atom_type_scat_dispersion_real
_atom_type_scat_dispersion_imag
_atom_type_scat_source
C C 0.0033 0.0016 'International Tables Vol C Tables 4.2.6.8 and 6.1.1.4'
H H 0.0000 0.0000 'International Tables Vol C Tables 4.2.6.8 and 6.1.1.4'
N N 0.0061 0.0033 'International Tables Vol C Tables 4.2.6.8 and 6.1.1.4'
Sb Sb -0.5866 1.5461 'International Tables Vol C Tables 4.2.6.8 and 6.1.1.4'
I I -0.4742 1.8119 'International Tables Vol C Tables 4.2.6.8 and 6.1.1.4'

loop_
_geom_angle_atom_site_label_1
_geom_angle_atom_site_label_2
_geom_angle_atom_site_label_3
_geom_angle
_geom_angle_publ_flag
N7 Sb1 N1 77.01(14) yes
N7 Sb1 N5 77.37(14) yes
N1 Sb1 N5 122.80(15) yes
N7 Sb1 N3 123.52(14) yes
N1 Sb1 N3 76.57(14) yes
N5 Sb1 N3 76.70(14) yes
C1 N1 C8 107.1(4) yes
C1 N1 Sb1 120.9(3) yes
C8 N1 Sb1 123.4(3) yes
C9 N2 C8 122.6(4) yes
C16 N3 C9 108.7(4) yes
C16 N3 Sb1 123.2(3) yes
C9 N3 Sb1 123.4(3) yes
C16 N4 C17 121.9(4) yes
C24 N5 C17 107.5(4) yes
C24 N5 Sb1 124.9(3) yes
C17 N5 Sb1 124.4(3) yes
C25 N6 C24 123.1(4) yes
C32 N7 C25 107.9(4) yes
C32 N7 Sb1 121.5(3) yes
C25 N7 Sb1 123.7(3) yes
C32 N8 C1 122.2(4) yes
N8 C1 N1 127.7(4) yes
N8 C1 C2 122.6(4) no
N1 C1 C2 109.7(4) no
C3 C2 C7 121.9(4) no
C3 C2 C1 131.1(4) no
C7 C2 C1 107.0(4) no
C4 C3 C2 117.4(5) no
C3 C4 C5 121.0(5) no
C6 C5 C4 121.4(5) no
C5 C6 C7 118.4(5) no
C6 C7 C2 119.8(5) no
C6 C7 C8 133.2(5) no
C2 C7 C8 106.9(4) no
N2 C8 N1 127.4(5) yes
N2 C8 C7 123.3(4) no
N1 C8 C7 109.3(4) no
N2 C9 N3 127.9(4) yes
N2 C9 C10 123.2(4) no
N3 C9 C10 108.9(4) no
C11 C10 C15 120.3(5) no
C11 C10 C9 133.1(5) no
C15 C10 C9 106.6(4) no
C12 C11 C10 117.9(6) no
C11 C12 C13 121.9(6) no
C14 C13 C12 120.7(6) no
C13 C14 C15 118.1(6) no
C14 C15 C10 121.0(5) no
C14 C15 C16 132.1(5) no
C10 C15 C16 106.8(4) no
N4 C16 N3 129.1(4) yes
N4 C16 C15 121.7(4) no
N3 C16 C15 109.0(4) no
N4 C17 N5 127.7(5) yes
N4 C17 C18 122.9(4) no
N5 C17 C18 109.1(4) no
C23 C18 C19 120.5(5) no
C23 C18 C17 106.9(4) no
C19 C18 C17 132.6(5) no
C20 C19 C18 117.9(5) no
C19 C20 C21 121.2(5) no
C22 C21 C20 120.9(6) no
C21 C22 C23 118.0(5) no
C18 C23 C22 121.3(5) no
C18 C23 C24 107.2(4) no
C22 C23 C24 131.4(5) no
N6 C24 N5 127.7(4) yes
N6 C24 C23 123.1(4) no
N5 C24 C23 109.2(4) no
N6 C25 N7 127.3(4) yes
N6 C25 C26 123.9(4) no
N7 C25 C26 108.8(4) no
C27 C26 C31 121.0(5) no
C27 C26 C25 131.7(5) no
C31 C26 C25 107.3(4) no
C28 C27 C26 117.3(5) no
C27 C28 C29 122.3(5) no
C28 C29 C30 120.3(5) no
C29 C30 C31 117.7(5) no
C30 C31 C26 121.4(4) no
C30 C31 C32 131.9(5) no
C26 C31 C32 106.7(4) no
N8 C32 N7 127.7(4) yes
N8 C32 C31 123.0(4) no
N7 C32 C31 109.3(4) no

loop_
_geom_bond_atom_site_label_1
_geom_bond_atom_site_label_2
_geom_bond_site_symmetry_2
_geom_bond_distance
_geom_bond_publ_flag
Sb1 N7 . 2.202(4) yes
Sb1 N1 . 2.203(4) yes
Sb1 N5 . 2.211(4) yes
Sb1 N3 . 2.236(4) yes
N1 C1 . 1.387(6) yes
N1 C8 . 1.390(6) yes
N2 C9 . 1.319(6) yes
N2 C8 . 1.319(6) yes
N3 C16 . 1.366(6) yes
N3 C9 . 1.387(6) yes
N4 C16 . 1.319(6) yes
N4 C17 . 1.321(6) yes
N5 C24 . 1.380(6) yes
N5 C17 . 1.392(6) yes
N6 C25 . 1.314(6) yes
N6 C24 . 1.324(6) yes
N7 C32 . 1.377(6) yes
N7 C25 . 1.384(6) yes
N8 C32 . 1.323(6) yes
N8 C1 . 1.324(6) yes
C1 C2 . 1.439(6) no
C2 C3 . 1.390(7) no
C2 C7 . 1.394(7) no
C3 C4 . 1.375(8) no
C4 C5 . 1.400(8) no
C5 C6 . 1.371(8) no
C6 C7 . 1.391(7) no
C7 C8 . 1.444(7) no
C9 C10 . 1.450(6) no
C10 C11 . 1.388(7) no
C10 C15 . 1.401(7) no
C11 C12 . 1.358(9) no
C12 C13 . 1.407(10) no
C13 C14 . 1.355(8) no
C14 C15 . 1.389(7) no
C15 C16 . 1.459(6) no
C17 C18 . 1.448(7) no
C18 C23 . 1.385(7) no
C18 C19 . 1.404(7) no
C19 C20 . 1.369(8) no
C20 C21 . 1.406(9) no
C21 C22 . 1.374(8) no
C22 C23 . 1.390(7) no
C23 C24 . 1.449(7) no
C25 C26 . 1.445(6) no
C26 C27 . 1.384(7) no
C26 C31 . 1.388(7) no
C27 C28 . 1.377(8) no
C28 C29 . 1.387(8) no
C29 C30 . 1.387(7) no
C30 C31 . 1.388(7) no
C31 C32 . 1.446(6) no
